data_7001474
loop_
_publ_author_name
'Sarkar, Biprajit'
'H\"ubner, Ralph'
'Pattacini, Roberto'
'Hartenbach, Ingo'

_publ_section_title
;
 Combining two non-innocent ligands in isomeric complexes [Pt(pap)mQn]0
 (pap = phenylazopyridine, Q = 3,5-di-tert-butyl-benzoquinone
;
_journal_issue 24
_journal_name_full 'Dalton Transactions'
_journal_page_first 4653
_journal_page_last 4655
_journal_paper_doi 10.1039/b902645b
_journal_year 2009
_chemical_formula_moiety 'C25 H29 N3 O2 Pt'
_chemical_formula_sum 'C25 H29 N3 O2 Pt'
_chemical_formula_weight 598.60
_space_group_IT_number 2
_symmetry_cell_setting triclinic
_symmetry_Int_Tables_number 2
_symmetry_space_group_name_Hall '-P 1'
_symmetry_space_group_name_H-M 'P -1'
_atom_sites_solution_hydrogens geom
_atom_sites_solution_primary direct
_atom_sites_solution_secondary difmap
_audit_creation_method SHELXL-97
_cell_angle_alpha 101.695(2)
_cell_angle_beta 95.843(3)
_cell_angle_gamma 91.407(2)
_cell_formula_units_Z 2
_cell_length_a 6.9677(3)
_cell_length_b 10.7867(6)
_cell_length_c 15.6342(7)
_cell_measurement_reflns_used 6022
_cell_measurement_temperature 173(2)
_cell_measurement_theta_max 26.00
_cell_measurement_theta_min 0.998
_cell_volume 1143.44(10)
_computing_cell_refinement 'HKL Scalepack (Otwinowski & Minor 1997)'
_computing_data_reduction 'HKL Denzo and Scalepack (Otwinowski & Minor 1997)'
_computing_molecular_graphics ORTEP-3
_computing_publication_material PLATON
_computing_structure_refinement 'SHELXL-97 (Sheldrick, 1997)'
_computing_structure_solution 'SHELXS-97 (Sheldrick, 1997)'
_diffrn_ambient_temperature 173(2)
_diffrn_detector_area_resol_mean 9
_diffrn_measured_fraction_theta_full 0.996
_diffrn_measured_fraction_theta_max 0.996
_diffrn_measurement_device_type KappaCCD
_diffrn_measurement_method CCD
_diffrn_radiation_monochromator graphite
_diffrn_radiation_probe x-ray
_diffrn_radiation_type MoK\a
_diffrn_radiation_wavelength 0.71073
_diffrn_reflns_av_R_equivalents 0.0315
_diffrn_reflns_av_sigmaI/netI 0.0638
_diffrn_reflns_limit_h_max 8
_diffrn_reflns_limit_h_min -9
_diffrn_reflns_limit_k_max 15
_diffrn_reflns_limit_k_min -15
_diffrn_reflns_limit_l_max 21
_diffrn_reflns_limit_l_min -21
_diffrn_reflns_number 9059
_diffrn_reflns_theta_full 29.99
_diffrn_reflns_theta_max 29.99
_diffrn_reflns_theta_min 1.34
_diffrn_source 'fine-focus sealed tube'
_exptl_absorpt_coefficient_mu 6.162
_exptl_absorpt_correction_T_max 0.540
_exptl_absorpt_correction_T_min 0.423
_exptl_absorpt_correction_type multi-scan
_exptl_absorpt_process_details 'L. Spek, J. Appl.Cryst. 2003, 36, 7, B. Blessing, Acta Cryst, 1995, A51, 33'
_exptl_crystal_colour green
_exptl_crystal_density_diffrn 1.739
_exptl_crystal_density_method 'not measured'
_exptl_crystal_description block
_exptl_crystal_F_000 588
_exptl_crystal_size_max 0.13
_exptl_crystal_size_mid 0.13
_exptl_crystal_size_min 0.10
_refine_diff_density_max 1.627
_refine_diff_density_min -2.276
_refine_diff_density_rms 0.436
_refine_ls_extinction_method none
_refine_ls_goodness_of_fit_ref 1.206
_refine_ls_hydrogen_treatment constr
_refine_ls_matrix_type full
_refine_ls_number_parameters 286
_refine_ls_number_reflns 6626
_refine_ls_number_restraints 0
_refine_ls_restrained_S_all 1.206
_refine_ls_R_factor_all 0.0570
_refine_ls_R_factor_gt 0.0420
_refine_ls_shift/su_max 0.002
_refine_ls_shift/su_mean 0.000
_refine_ls_structure_factor_coef Fsqd
_refine_ls_weighting_details 'calc w=1/[\s^2^(Fo^2^)+(0.0620P)^2^+0.0000P] where P=(Fo^2^+2Fc^2^)/3'
_refine_ls_weighting_scheme calc
_refine_ls_wR_factor_gt 0.0966
_refine_ls_wR_factor_ref 0.1240
_reflns_number_gt 5701
_reflns_number_total 6626
_reflns_threshold_expression >2sigma(I)
_cod_data_source_file b902645b.txt
_cod_data_source_block Bipro2
_cod_database_code 7001474

loop_
_symmetry_equiv_pos_as_xyz
'x, y, z'
'-x, -y, -z'

loop_
_atom_site_label
_atom_site_type_symbol
_atom_site_fract_x
_atom_site_fract_y
_atom_site_fract_z
_atom_site_U_iso_or_equiv
_atom_site_adp_type
_atom_site_occupancy
_atom_site_symmetry_multiplicity
_atom_site_calc_flag
_atom_site_refinement_flags
_atom_site_disorder_assembly
_atom_site_disorder_group
Pt1 Pt 0.25582(3) 0.11812(2) 0.463629(13) 0.01971(8) Uani 1 1 d . . .
O1 O 0.2755(7) 0.1539(4) 0.3445(3) 0.0247(9) Uani 1 1 d . . .
O2 O 0.2758(6) -0.0581(4) 0.4017(3) 0.0249(9) Uani 1 1 d . . .
N1 N 0.2345(7) 0.2885(5) 0.5379(3) 0.0208(10) Uani 1 1 d . . .
N2 N 0.2359(7) 0.0778(5) 0.5796(3) 0.0200(10) Uani 1 1 d . . .
N3 N 0.2201(8) 0.2979(5) 0.6216(3) 0.0249(11) Uani 1 1 d . . .
C1 C 0.2797(9) 0.0456(6) 0.2828(4) 0.0221(12) Uani 1 1 d . . .
C2 C 0.2833(8) -0.0685(6) 0.3145(4) 0.0213(11) Uani 1 1 d . . .
C3 C 0.2870(9) -0.1845(6) 0.2581(4) 0.0244(12) Uani 1 1 d . . .
H3 H 0.2940 -0.2581 0.2804 0.029 Uiso 1 1 calc R . .
C4 C 0.2802(9) -0.1917(6) 0.1677(4) 0.0243(12) Uani 1 1 d . . .
C5 C 0.2759(9) -0.0782(6) 0.1378(4) 0.0264(13) Uani 1 1 d . . .
H5 H 0.2724 -0.0825 0.0777 0.032 Uiso 1 1 calc R . .
C6 C 0.2765(9) 0.0404(6) 0.1922(4) 0.0235(12) Uani 1 1 d . . .
C7 C 0.2766(9) -0.3219(6) 0.1060(4) 0.0263(13) Uani 1 1 d . . .
C8 C 0.1018(13) -0.4031(8) 0.1201(5) 0.047(2) Uani 1 1 d . . .
H8A H 0.1082 -0.4083 0.1809 0.070 Uiso 1 1 calc R . .
H8B H 0.1040 -0.4866 0.0846 0.070 Uiso 1 1 calc R . .
H8C H -0.0155 -0.3647 0.1038 0.070 Uiso 1 1 calc R . .
C9 C 0.4618(14) -0.3919(8) 0.1261(5) 0.055(2) Uani 1 1 d . . .
H9A H 0.5721 -0.3456 0.1143 0.083 Uiso 1 1 calc R . .
H9B H 0.4529 -0.4754 0.0897 0.083 Uiso 1 1 calc R . .
H9C H 0.4752 -0.3981 0.1868 0.083 Uiso 1 1 calc R . .
C10 C 0.2540(11) -0.3136(7) 0.0088(4) 0.0361(16) Uani 1 1 d . . .
H10A H 0.1334 -0.2770 -0.0050 0.054 Uiso 1 1 calc R . .
H10B H 0.2559 -0.3971 -0.0270 0.054 Uiso 1 1 calc R . .
H10C H 0.3584 -0.2616 -0.0025 0.054 Uiso 1 1 calc R . .
C11 C 0.2661(10) 0.1633(7) 0.1558(4) 0.0292(14) Uani 1 1 d . . .
C12 C 0.0763(11) 0.2280(7) 0.1775(5) 0.0354(15) Uani 1 1 d . . .
H12A H 0.0724 0.2465 0.2400 0.053 Uiso 1 1 calc R . .
H12B H -0.0319 0.1724 0.1499 0.053 Uiso 1 1 calc R . .
H12C H 0.0706 0.3054 0.1561 0.053 Uiso 1 1 calc R . .
C13 C 0.4407(11) 0.2542(7) 0.1972(5) 0.0397(18) Uani 1 1 d . . .
H13A H 0.4407 0.2741 0.2599 0.060 Uiso 1 1 calc R . .
H13B H 0.4320 0.3307 0.1749 0.060 Uiso 1 1 calc R . .
H13C H 0.5581 0.2142 0.1826 0.060 Uiso 1 1 calc R . .
C14 C 0.2640(11) 0.1364(7) 0.0548(5) 0.0364(16) Uani 1 1 d . . .
H14A H 0.2784 0.2150 0.0357 0.055 Uiso 1 1 calc R . .
H14B H 0.1436 0.0938 0.0280 0.055 Uiso 1 1 calc R . .
H14C H 0.3686 0.0838 0.0379 0.055 Uiso 1 1 calc R . .
C15 C 0.2179(9) 0.1802(6) 0.6449(4) 0.0237(12) Uani 1 1 d . . .
C16 C 0.1948(10) 0.1689(7) 0.7285(4) 0.0303(14) Uani 1 1 d . . .
H16 H 0.1786 0.2402 0.7714 0.036 Uiso 1 1 calc R . .
C17 C 0.1959(10) 0.0495(7) 0.7486(5) 0.0329(15) Uani 1 1 d . . .
H17 H 0.1823 0.0396 0.8055 0.039 Uiso 1 1 calc R . .
C18 C 0.2177(10) -0.0545(7) 0.6830(4) 0.0307(14) Uani 1 1 d . . .
H18 H 0.2199 -0.1354 0.6953 0.037 Uiso 1 1 calc R . .
C19 C 0.2361(9) -0.0372(6) 0.5989(4) 0.0272(13) Uani 1 1 d . . .
H19 H 0.2489 -0.1075 0.5546 0.033 Uiso 1 1 calc R . .
C20 C 0.2399(9) 0.4088(6) 0.5122(4) 0.0244(12) Uani 1 1 d . . .
C21 C 0.3189(9) 0.5154(6) 0.5707(4) 0.0249(12) Uani 1 1 d . . .
H21 H 0.3653 0.5115 0.6280 0.030 Uiso 1 1 calc R . .
C22 C 0.3269(9) 0.6272(6) 0.5419(4) 0.0272(13) Uani 1 1 d . . .
H22 H 0.3818 0.6998 0.5801 0.033 Uiso 1 1 calc R . .
C23 C 0.2553(9) 0.6344(6) 0.4577(4) 0.0301(15) Uani 1 1 d . . .
H23 H 0.2621 0.7112 0.4396 0.036 Uiso 1 1 calc R . .
C24 C 0.1736(10) 0.5275(6) 0.4002(4) 0.0284(13) Uani 1 1 d . . .
H24 H 0.1241 0.5325 0.3435 0.034 Uiso 1 1 calc R . .
C25 C 0.1652(9) 0.4136(6) 0.4266(4) 0.0249(12) Uani 1 1 d . . .
H25 H 0.1108 0.3411 0.3882 0.030 Uiso 1 1 calc R . .

loop_
_atom_site_aniso_label
_atom_site_aniso_U_11
_atom_site_aniso_U_22
_atom_site_aniso_U_33
_atom_site_aniso_U_23
_atom_site_aniso_U_13
_atom_site_aniso_U_12
Pt1 0.02222(13) 0.01504(12) 0.02116(12) 0.00269(8) 0.00114(8) 0.00085(8)
O1 0.033(2) 0.017(2) 0.025(2) 0.0034(17) 0.0059(17) 0.0025(18)
O2 0.035(2) 0.018(2) 0.022(2) 0.0041(16) 0.0015(17) 0.0022(18)
N1 0.023(2) 0.015(2) 0.023(2) -0.0006(19) 0.0010(19) 0.0029(19)
N2 0.017(2) 0.017(2) 0.025(2) 0.0049(19) -0.0013(18) 0.0020(18)
N3 0.029(3) 0.018(3) 0.027(3) 0.003(2) 0.004(2) 0.003(2)
C1 0.022(3) 0.014(3) 0.028(3) 0.001(2) 0.000(2) 0.001(2)
C2 0.022(3) 0.021(3) 0.021(3) 0.004(2) 0.000(2) 0.001(2)
C3 0.030(3) 0.018(3) 0.025(3) 0.006(2) 0.003(2) 0.001(2)
C4 0.026(3) 0.019(3) 0.025(3) 0.000(2) 0.001(2) -0.001(2)
C5 0.036(3) 0.021(3) 0.022(3) 0.004(2) 0.006(2) 0.003(3)
C6 0.026(3) 0.015(3) 0.028(3) 0.004(2) 0.002(2) 0.001(2)
C7 0.033(3) 0.023(3) 0.021(3) 0.002(2) 0.002(2) 0.000(3)
C8 0.063(5) 0.032(4) 0.038(4) -0.011(3) 0.014(4) -0.021(4)
C9 0.074(6) 0.037(5) 0.043(4) -0.012(4) -0.010(4) 0.026(4)
C10 0.051(4) 0.030(4) 0.024(3) -0.003(3) 0.006(3) 0.000(3)
C11 0.039(4) 0.025(3) 0.026(3) 0.012(3) 0.001(3) 0.003(3)
C12 0.042(4) 0.030(4) 0.036(4) 0.011(3) 0.002(3) 0.010(3)
C13 0.052(5) 0.031(4) 0.038(4) 0.015(3) 0.000(3) -0.011(3)
C14 0.050(4) 0.030(4) 0.032(4) 0.012(3) 0.006(3) 0.004(3)
C15 0.022(3) 0.023(3) 0.026(3) 0.003(2) 0.002(2) 0.001(2)
C16 0.035(4) 0.030(4) 0.026(3) 0.005(3) 0.007(3) 0.001(3)
C17 0.036(4) 0.035(4) 0.029(3) 0.008(3) 0.004(3) -0.002(3)
C18 0.034(3) 0.029(4) 0.031(3) 0.011(3) 0.002(3) 0.002(3)
C19 0.034(3) 0.016(3) 0.033(3) 0.008(2) 0.005(3) 0.000(2)
C20 0.023(3) 0.022(3) 0.029(3) 0.004(2) 0.005(2) 0.003(2)
C21 0.024(3) 0.020(3) 0.030(3) 0.003(2) 0.005(2) 0.002(2)
C22 0.028(3) 0.020(3) 0.033(3) -0.001(2) 0.009(3) 0.003(2)
C23 0.034(4) 0.020(3) 0.039(4) 0.008(3) 0.010(3) 0.004(3)
C24 0.035(3) 0.019(3) 0.033(3) 0.007(3) 0.007(3) 0.007(3)
C25 0.021(3) 0.019(3) 0.035(3) 0.005(2) 0.004(2) 0.005(2)

loop_
_atom_type_symbol
_atom_type_description
_atom_type_scat_dispersion_real
_atom_type_scat_dispersion_imag
_atom_type_scat_source
Pt Pt -1.7033 8.3905 'International Tables Vol C Tables 4.2.6.8 and 6.1.1.4'
O O 0.0106 0.0060 'International Tables Vol C Tables 4.2.6.8 and 6.1.1.4'
N N 0.0061 0.0033 'International Tables Vol C Tables 4.2.6.8 and 6.1.1.4'
C C 0.0033 0.0016 'International Tables Vol C Tables 4.2.6.8 and 6.1.1.4'
H H 0.0000 0.0000 'International Tables Vol C Tables 4.2.6.8 and 6.1.1.4'

loop_
_geom_angle_atom_site_label_1
_geom_angle_atom_site_label_2
_geom_angle_atom_site_label_3
_geom_angle
_geom_angle_site_symmetry_1
_geom_angle_site_symmetry_3
_geom_angle_publ_flag
N2 Pt1 O2 95.60(19) . . ?
N2 Pt1 N1 78.1(2) . . ?
O2 Pt1 N1 173.74(17) . . ?
N2 Pt1 O1 178.42(18) . . ?
O2 Pt1 O1 82.84(17) . . ?
N1 Pt1 O1 103.4(2) . . ?
C1 O1 Pt1 111.8(4) . . ?
C2 O2 Pt1 112.5(4) . . ?
N3 N1 C20 113.3(5) . . ?
N3 N1 Pt1 118.7(4) . . ?
C20 N1 Pt1 128.0(4) . . ?
C19 N2 C15 118.7(5) . . ?
C19 N2 Pt1 126.7(5) . . ?
C15 N2 Pt1 114.5(4) . . ?
N1 N3 C15 112.1(5) . . ?
O1 C1 C6 124.7(5) . . ?
O1 C1 C2 115.9(5) . . ?
C6 C1 C2 119.4(6) . . ?
O2 C2 C3 121.9(5) . . ?
O2 C2 C1 116.8(5) . . ?
C3 C2 C1 121.2(5) . . ?
C2 C3 C4 120.2(6) . . ?
C2 C3 H3 119.9 . . ?
C4 C3 H3 119.9 . . ?
C3 C4 C5 117.6(6) . . ?
C3 C4 C7 119.4(5) . . ?
C5 C4 C7 123.0(5) . . ?
C6 C5 C4 124.1(6) . . ?
C6 C5 H5 117.9 . . ?
C4 C5 H5 117.9 . . ?
C5 C6 C1 117.4(5) . . ?
C5 C6 C11 122.2(6) . . ?
C1 C6 C11 120.4(6) . . ?
C4 C7 C10 112.7(5) . . ?
C4 C7 C8 109.2(5) . . ?
C10 C7 C8 106.8(6) . . ?
C4 C7 C9 110.7(5) . . ?
C10 C7 C9 109.4(6) . . ?
C8 C7 C9 107.9(7) . . ?
C7 C8 H8A 109.5 . . ?
C7 C8 H8B 109.5 . . ?
H8A C8 H8B 109.5 . . ?
C7 C8 H8C 109.5 . . ?
H8A C8 H8C 109.5 . . ?
H8B C8 H8C 109.5 . . ?
C7 C9 H9A 109.5 . . ?
C7 C9 H9B 109.5 . . ?
H9A C9 H9B 109.5 . . ?
C7 C9 H9C 109.5 . . ?
H9A C9 H9C 109.5 . . ?
H9B C9 H9C 109.5 . . ?
C7 C10 H10A 109.5 . . ?
C7 C10 H10B 109.5 . . ?
H10A C10 H10B 109.5 . . ?
C7 C10 H10C 109.5 . . ?
H10A C10 H10C 109.5 . . ?
H10B C10 H10C 109.5 . . ?
C13 C11 C6 110.1(5) . . ?
C13 C11 C14 108.8(6) . . ?
C6 C11 C14 112.0(6) . . ?
C13 C11 C12 109.8(6) . . ?
C6 C11 C12 109.2(5) . . ?
C14 C11 C12 107.0(5) . . ?
C11 C12 H12A 109.5 . . ?
C11 C12 H12B 109.5 . . ?
H12A C12 H12B 109.5 . . ?
C11 C12 H12C 109.5 . . ?
H12A C12 H12C 109.5 . . ?
H12B C12 H12C 109.5 . . ?
C11 C13 H13A 109.5 . . ?
C11 C13 H13B 109.5 . . ?
H13A C13 H13B 109.5 . . ?
C11 C13 H13C 109.5 . . ?
H13A C13 H13C 109.5 . . ?
H13B C13 H13C 109.5 . . ?
C11 C14 H14A 109.5 . . ?
C11 C14 H14B 109.5 . . ?
H14A C14 H14B 109.5 . . ?
C11 C14 H14C 109.5 . . ?
H14A C14 H14C 109.5 . . ?
H14B C14 H14C 109.5 . . ?
N2 C15 C16 122.2(6) . . ?
N2 C15 N3 116.5(5) . . ?
C16 C15 N3 121.2(6) . . ?
C15 C16 C17 119.0(7) . . ?
C15 C16 H16 120.5 . . ?
C17 C16 H16 120.5 . . ?
C18 C17 C16 119.0(6) . . ?
C18 C17 H17 120.5 . . ?
C16 C17 H17 120.5 . . ?
C17 C18 C19 119.3(6) . . ?
C17 C18 H18 120.4 . . ?
C19 C18 H18 120.4 . . ?
N2 C19 C18 121.7(6) . . ?
N2 C19 H19 119.1 . . ?
C18 C19 H19 119.1 . . ?
C21 C20 C25 121.7(6) . . ?
C21 C20 N1 120.2(6) . . ?
C25 C20 N1 118.0(5) . . ?
C22 C21 C20 118.0(6) . . ?
C22 C21 H21 121.0 . . ?
C20 C21 H21 121.0 . . ?
C21 C22 C23 121.5(6) . . ?
C21 C22 H22 119.3 . . ?
C23 C22 H22 119.3 . . ?
C22 C23 C24 120.0(6) . . ?
C22 C23 H23 120.0 . . ?
C24 C23 H23 120.0 . . ?
C25 C24 C23 120.1(6) . . ?
C25 C24 H24 119.9 . . ?
C23 C24 H24 119.9 . . ?
C24 C25 C20 118.8(6) . . ?
C24 C25 H25 120.6 . . ?
C20 C25 H25 120.6 . . ?

loop_
_geom_bond_atom_site_label_1
_geom_bond_atom_site_label_2
_geom_bond_distance
_geom_bond_site_symmetry_2
_geom_bond_publ_flag
Pt1 N2 1.966(5) . ?
Pt1 O2 1.966(5) . ?
Pt1 N1 1.983(5) . ?
Pt1 O1 1.994(4) . ?
O1 C1 1.360(7) . ?
O2 C2 1.353(7) . ?
N1 N3 1.307(7) . ?
N1 C20 1.435(8) . ?
N2 C19 1.334(8) . ?
N2 C15 1.362(8) . ?
N3 C15 1.390(8) . ?
C1 C6 1.405(9) . ?
C1 C2 1.416(8) . ?
C2 C3 1.379(9) . ?
C3 C4 1.395(8) . ?
C3 H3 0.9300 . ?
C4 C5 1.396(9) . ?
C4 C7 1.532(9) . ?
C5 C6 1.385(9) . ?
C5 H5 0.9300 . ?
C6 C11 1.545(8) . ?
C7 C10 1.533(8) . ?
C7 C8 1.542(9) . ?
C7 C9 1.548(10) . ?
C8 H8A 0.9600 . ?
C8 H8B 0.9600 . ?
C8 H8C 0.9600 . ?
C9 H9A 0.9600 . ?
C9 H9B 0.9600 . ?
C9 H9C 0.9600 . ?
C10 H10A 0.9600 . ?
C10 H10B 0.9600 . ?
C10 H10C 0.9600 . ?
C11 C13 1.544(10) . ?
C11 C14 1.545(9) . ?
C11 C12 1.546(10) . ?
C12 H12A 0.9600 . ?
C12 H12B 0.9600 . ?
C12 H12C 0.9600 . ?
C13 H13A 0.9600 . ?
C13 H13B 0.9600 . ?
C13 H13C 0.9600 . ?
C14 H14A 0.9600 . ?
C14 H14B 0.9600 . ?
C14 H14C 0.9600 . ?
C15 C16 1.362(9) . ?
C16 C17 1.386(10) . ?
C16 H16 0.9300 . ?
C17 C18 1.381(10) . ?
C17 H17 0.9300 . ?
C18 C19 1.384(9) . ?
C18 H18 0.9300 . ?
C19 H19 0.9300 . ?
C20 C21 1.379(9) . ?
C20 C25 1.397(9) . ?
C21 C22 1.373(9) . ?
C21 H21 0.9300 . ?
C22 C23 1.378(9) . ?
C22 H22 0.9300 . ?
C23 C24 1.380(9) . ?
C23 H23 0.9300 . ?
C24 C25 1.375(8) . ?
C24 H24 0.9300 . ?
C25 H25 0.9300 . ?
